data_7707688
loop_
_publ_author_name
'Sun, Zhen-Zhou'
'Zhu, Ning'
'Pan, Xun'
'Wang, Guo'
'Li, Zhong-Feng'
'Xin, Xiu-Lan'
'Han, Hong-Liang'
'Feng, Yue-Bing'
'Jin, Qiong-Hua'
'Yang, Yu-Ping'
'Yang, Wei'

_publ_section_title
;
 A new application of terahertz time-domain absorption spectra in
 luminescent complexes: characterization of the C-H\p weak interactions in
 Cu(I) complexes.
;
_journal_issue 29
_journal_name_full 'Dalton transactions (Cambridge, England : 2003)'
_journal_page_first 10214
_journal_page_last 10224
_journal_paper_doi 10.1039/d1dt01023a
_journal_volume 50
_journal_year 2021
_chemical_formula_moiety 'C44 H36 Cu N6 P2, B F4'
_chemical_formula_sum 'C44 H36 B Cu F4 N6 P2'
_chemical_formula_weight 861.08
_space_group_crystal_system triclinic
_space_group_IT_number 2
_space_group_name_Hall '-P 1'
_space_group_name_H-M_alt 'P -1'
_atom_sites_solution_hydrogens geom
_atom_sites_solution_primary dual
_audit_creation_date 2017-07-21
_audit_creation_method
;
Olex2 1.2
(compiled 2017.03.02 svn.r3394 for OlexSys, GUI svn.r5324)
;
_audit_update_record
;
2020-09-23 deposited with the CCDC.	2021-06-16 downloaded from the CCDC.
;
_cell_angle_alpha 94.161(2)
_cell_angle_beta 94.741(2)
_cell_angle_gamma 108.746(2)
_cell_formula_units_Z 2
_cell_length_a 8.9379(2)
_cell_length_b 12.2840(2)
_cell_length_c 19.3667(4)
_cell_measurement_reflns_used 13562
_cell_measurement_temperature 293(2)
_cell_measurement_theta_max 73.5840
_cell_measurement_theta_min 4.5780
_cell_volume 1995.55(7)
_computing_cell_refinement 'CrysAlisPro 1.171.39.33c (Rigaku OD, 2017)'
_computing_data_collection 'CrysAlisPro 1.171.39.33c (Rigaku OD, 2017)'
_computing_data_reduction 'CrysAlisPro 1.171.39.33c (Rigaku OD, 2017)'
_computing_molecular_graphics 'Olex2 (Dolomanov et al., 2009)'
_computing_publication_material 'Olex2 (Dolomanov et al., 2009)'
_computing_structure_refinement 'ShelXL (Sheldrick, 2015)'
_computing_structure_solution 'ShelXT (Sheldrick, 2015)'
_diffrn_ambient_temperature 293(2)
_diffrn_detector 'CCD plate'
_diffrn_measured_fraction_theta_full 0.994
_diffrn_measured_fraction_theta_max 0.961
_diffrn_measurement_details
;
List of Runs (angles in degrees, time in seconds):

  # Type    Start    End  Width  t~exp~   \w     \q     \k     \f   Frames
#--------------------------------------------------------------------------
  1  \w    -89.00  22.00   0.50    0.50    --    0.00 -57.00  90.00  222
  2  \w    -18.00  89.00   0.50    0.50    --    0.00  19.00   0.00  214
  3  \w    -18.00  89.00   0.50    0.50    --    0.00  19.00  90.00  214
  4  \w    -89.00  22.00   0.50    0.50    --    0.00 -57.00   0.00  222
  5  \w    -89.00  17.00   0.50    0.50    --    0.00 -37.00   0.00  212
  6  \w     78.00 104.00   0.50    1.00    --   94.60 -82.00   0.00   52
  7  \w     82.00 108.00   0.50    1.00    --   94.60 -82.00-150.00   52
  8  \w      7.00  33.00   0.50    1.00    --   94.60 -82.00   0.00   52
  9  \w     10.00 118.00   0.50    1.00    --   94.60 -61.00 -60.00  216
 10  \w      9.00 104.00   0.50    1.00    --   94.60 -15.00 150.00  190
 11  \w     21.00 126.00   0.50    1.00    --   94.60 -82.00 -60.00  210
 12  \w     38.00  88.00   0.50    1.00    --   94.60 -30.00   0.00  100
 13  \w     25.00 117.00   0.50    1.00    --   94.60 -61.00 150.00  184
 14  \w     59.00  85.00   0.50    1.00    --   94.60 -82.00-120.00   52
 15  \w     63.00 112.00   0.50    1.00    --   94.60 -82.00  60.00   98
 16  \w     81.00 158.00   0.50    1.00    --   94.60  30.00 150.00  154
 17  \w     38.00 111.00   0.50    1.00    --   94.60 -61.00  30.00  146
 18  \w     14.00  40.00   0.50    1.00    --   94.60 -82.00  60.00   52
 19  \w     83.00 183.00   0.50    1.00    --   94.60  30.00 120.00  200
 20  \w     38.00 126.00   0.50    1.00    --   94.60 -82.00 150.00  176
 21  \w     77.00 184.00   0.50    1.00    --   94.60  15.00  60.00  214
;
_diffrn_measurement_device 'four-circle diffractometer'
_diffrn_measurement_device_type 'XtaLAB AFC12 (RINC): Kappa dual home/near'
_diffrn_measurement_method '\w scans'
_diffrn_orient_matrix_type 'CrysAlisPro convention (1999,Acta A55,543-557)'
_diffrn_orient_matrix_UB_11 0.0761937000
_diffrn_orient_matrix_UB_12 -0.0240188000
_diffrn_orient_matrix_UB_13 -0.0654152000
_diffrn_orient_matrix_UB_21 -0.0821700000
_diffrn_orient_matrix_UB_22 0.0724225000
_diffrn_orient_matrix_UB_23 -0.0405427000
_diffrn_orient_matrix_UB_31 0.1448996000
_diffrn_orient_matrix_UB_32 0.1091488000
_diffrn_orient_matrix_UB_33 0.0227919000
_diffrn_radiation_monochromator mirror
_diffrn_radiation_probe x-ray
_diffrn_radiation_type CuK\a
_diffrn_radiation_wavelength 1.54184
_diffrn_reflns_av_R_equivalents 0.0802
_diffrn_reflns_av_unetI/netI 0.0718
_diffrn_reflns_Laue_measured_fraction_full 0.994
_diffrn_reflns_Laue_measured_fraction_max 0.961
_diffrn_reflns_limit_h_max 11
_diffrn_reflns_limit_h_min -9
_diffrn_reflns_limit_k_max 15
_diffrn_reflns_limit_k_min -14
_diffrn_reflns_limit_l_max 24
_diffrn_reflns_limit_l_min -23
_diffrn_reflns_number 22029
_diffrn_reflns_point_group_measured_fraction_full 0.994
_diffrn_reflns_point_group_measured_fraction_max 0.961
_diffrn_reflns_theta_full 67.684
_diffrn_reflns_theta_max 74.240
_diffrn_reflns_theta_min 3.821
_diffrn_source 'micro-focus sealed X-ray tube'
_diffrn_source_type 'Rigaku (Cu) X-ray Source'
_exptl_absorpt_coefficient_mu 2.033
_exptl_absorpt_correction_T_max 1.00000
_exptl_absorpt_correction_T_min 0.58504
_exptl_absorpt_correction_type multi-scan
_exptl_absorpt_process_details
;
CrysAlisPro 1.171.39.33c (Rigaku Oxford Diffraction, 2017)
Empirical absorption correction using spherical harmonics,
 implemented in SCALE3 ABSPACK scaling algorithm.
;
_exptl_crystal_colour 'clear yellowish yellow'
_exptl_crystal_colour_lustre clear
_exptl_crystal_colour_modifier yellowish
_exptl_crystal_colour_primary yellow
_exptl_crystal_density_diffrn 1.433
_exptl_crystal_description block
_exptl_crystal_F_000 884
_exptl_crystal_size_max 0.2
_exptl_crystal_size_mid 0.2
_exptl_crystal_size_min 0.2
_refine_diff_density_max 1.283
_refine_diff_density_min -1.276
_refine_diff_density_rms 0.127
_refine_ls_extinction_method none
_refine_ls_goodness_of_fit_ref 1.091
_refine_ls_hydrogen_treatment constr
_refine_ls_matrix_type full
_refine_ls_number_parameters 523
_refine_ls_number_reflns 7820
_refine_ls_number_restraints 0
_refine_ls_restrained_S_all 1.091
_refine_ls_R_factor_all 0.0902
_refine_ls_R_factor_gt 0.0756
_refine_ls_shift/su_max 0.001
_refine_ls_shift/su_mean 0.000
_refine_ls_structure_factor_coef Fsqd
_refine_ls_weighting_details 'w=1/[\s^2^(Fo^2^)+(0.1490P)^2^+0.6810P] where P=(Fo^2^+2Fc^2^)/3'
_refine_ls_weighting_scheme calc
_refine_ls_wR_factor_gt 0.2125
_refine_ls_wR_factor_ref 0.2243
_reflns_Friedel_coverage 0.000
_reflns_number_gt 6279
_reflns_number_total 7820
_reflns_threshold_expression 'I > 2\s(I)'
_cod_data_source_file d1dt01023a2.cif
_cod_data_source_block zn-445
_cod_depositor_comments 'Adding full bibliography for 7707686--7707690.cif.'
_cod_database_code 7707688
_shelx_shelxl_version_number 2014/7
_chemical_oxdiff_formula 'C20 H30 Cu1 F3 S1 O3 N6 P2'
_shelx_space_group_comment
;
The symmetry employed for this shelxl refinement is uniquely defined
by the following loop, which should always be used as a source of
symmetry information in preference to the above space-group names.
They are only intended as comments.
;
_reflns_odcompleteness_completeness 99.50
_reflns_odcompleteness_iscentric 1
_reflns_odcompleteness_theta 66.97
_olex2_refinement_description
;
1. Fixed Uiso
 At 1.2 times of:
  All C(H) groups, All C(H,H) groups, All N(H) groups
2.a Secondary CH2 refined with riding coordinates:
 C32(H32A,H32B), C19(H19A,H19B)
2.b Aromatic/amide H refined with riding coordinates:
 N3(H3), C10(H10), C38(H38), C9(H9), C1(H1), C34(H34), C8(H8), C44(H44),
 C18(H18), C3(H3A), C37(H37), C2(H2), C35(H35), C42(H42), C21(H21), C27(H27),
 C25(H25), C15(H15), C13(H13), C43(H43), C28(H28), C40(H40), C16(H16), C17(H17),
  C31(H31), C23(H23), C24(H24), C22(H22), C36(H36), C41(H41), C29(H29), C30(H30)
;
_olex2_submission_special_instructions 'No special instructions were received'
_oxdiff_exptl_absorpt_empirical_details
;
Empirical correction (ABSPACK) includes:
- Absorption correction using spherical harmonics
- Frame scaling
;
_oxdiff_exptl_absorpt_empirical_full_max 3.068
_oxdiff_exptl_absorpt_empirical_full_min 0.208

loop_
_space_group_symop_operation_xyz
'x, y, z'
'-x, -y, -z'

loop_
_atom_site_label
_atom_site_type_symbol
_atom_site_fract_x
_atom_site_fract_y
_atom_site_fract_z
_atom_site_U_iso_or_equiv
_atom_site_adp_type
_atom_site_occupancy
_atom_site_site_symmetry_order
_atom_site_calc_flag
_atom_site_refinement_flags_posn
_atom_site_refinement_flags_adp
_atom_site_refinement_flags_occupancy
_atom_site_disorder_assembly
_atom_site_disorder_group
Cu1 Cu 0.58581(6) 0.75070(4) 0.72315(2) 0.02026(19) Uani 1 1 d . . . . .
P2 P 0.70907(11) 0.81625(7) 0.82943(4) 0.0195(2) Uani 1 1 d . . . . .
P1 P 0.33125(11) 0.72879(7) 0.73703(4) 0.0201(2) Uani 1 1 d . . . . .
F1 F 0.4458(4) 0.8987(2) 0.22762(12) 0.0509(8) Uani 1 1 d . . . . .
F3 F 0.3663(4) 0.8054(2) 0.32191(15) 0.0531(8) Uani 1 1 d . . . . .
F2 F 0.4785(4) 0.7247(2) 0.24188(14) 0.0610(9) Uani 1 1 d . . . . .
F4 F 0.6254(4) 0.8851(2) 0.31178(16) 0.0581(9) Uani 1 1 d . . . . .
N5 N 0.4261(4) 0.8283(2) 0.87289(14) 0.0226(7) Uani 1 1 d . . . . .
N2 N 0.6278(4) 0.6245(2) 0.66037(14) 0.0208(7) Uani 1 1 d . . . . .
N1 N 0.6354(4) 0.8380(2) 0.63675(14) 0.0221(7) Uani 1 1 d . . . . .
N6 N 0.4500(4) 0.8488(3) 0.99465(14) 0.0250(7) Uani 1 1 d . . . . .
N4 N 0.7422(4) 0.5682(3) 0.41718(15) 0.0311(8) Uani 1 1 d . . . . .
N3 N 0.7231(4) 0.7395(3) 0.39449(15) 0.0299(8) Uani 1 1 d . . . . .
H3 H 0.7240 0.7970 0.3714 0.036 Uiso 1 1 calc R . . . .
C5 C 0.6563(4) 0.7707(3) 0.58204(16) 0.0189(7) Uani 1 1 d . . . . .
C20 C 0.2103(5) 0.5882(3) 0.75957(16) 0.0222(8) Uani 1 1 d . . . . .
C4 C 0.6721(4) 0.8086(3) 0.51517(17) 0.0217(8) Uani 1 1 d . . . . .
C6 C 0.6570(4) 0.6562(3) 0.59555(16) 0.0182(7) Uani 1 1 d . . . . .
C39 C 0.9045(5) 0.9270(3) 0.84318(17) 0.0226(8) Uani 1 1 d . . . . .
C33 C 0.7221(4) 0.7037(3) 0.88367(16) 0.0204(7) Uani 1 1 d . . . . .
C10 C 0.6261(5) 0.5186(3) 0.67300(17) 0.0238(8) Uani 1 1 d . . . . .
H10 H 0.6044 0.4955 0.7168 0.029 Uiso 1 1 calc R . . . .
C11 C 0.7097(5) 0.6237(3) 0.47630(17) 0.0235(8) Uani 1 1 d . . . . .
C7 C 0.6867(4) 0.5824(3) 0.54315(17) 0.0219(8) Uani 1 1 d . . . . .
C38 C 0.6747(5) 0.6970(3) 0.95064(17) 0.0238(8) Uani 1 1 d . . . . .
H38 H 0.6435 0.7558 0.9714 0.029 Uiso 1 1 calc R . . . .
C14 C 0.3551(5) 0.8051(3) 0.93453(17) 0.0234(8) Uani 1 1 d . . . . .
C26 C 0.2137(4) 0.7626(3) 0.66484(17) 0.0230(8) Uani 1 1 d . . . . .
C32 C 0.5935(4) 0.8938(3) 0.87574(16) 0.0213(7) Uani 1 1 d . . . . .
H32A H 0.6384 0.9133 0.9241 0.026 Uiso 1 1 calc R . . . .
H32B H 0.6045 0.9656 0.8555 0.026 Uiso 1 1 calc R . . . .
C19 C 0.3266(5) 0.8343(3) 0.81009(16) 0.0225(8) Uani 1 1 d . . . . .
H19A H 0.3638 0.9118 0.7960 0.027 Uiso 1 1 calc R . . . .
H19B H 0.2179 0.8186 0.8206 0.027 Uiso 1 1 calc R . . . .
C9 C 0.6553(5) 0.4408(3) 0.62402(18) 0.0263(8) Uani 1 1 d . . . . .
H9 H 0.6538 0.3683 0.6355 0.032 Uiso 1 1 calc R . . . .
C1 C 0.6327(5) 0.9442(3) 0.62697(18) 0.0256(8) Uani 1 1 d . . . . .
H1 H 0.6182 0.9902 0.6644 0.031 Uiso 1 1 calc R . . . .
C12 C 0.6976(5) 0.7297(3) 0.46308(17) 0.0252(8) Uani 1 1 d . . . . .
C34 C 0.7716(5) 0.6154(3) 0.85454(18) 0.0273(8) Uani 1 1 d . . . . .
H34 H 0.8055 0.6193 0.8104 0.033 Uiso 1 1 calc R . . . .
C8 C 0.6863(5) 0.4726(3) 0.55890(18) 0.0260(8) Uani 1 1 d . . . . .
H8 H 0.7066 0.4222 0.5257 0.031 Uiso 1 1 calc R . . . .
C44 C 1.0090(5) 0.9440(3) 0.90383(19) 0.0300(9) Uani 1 1 d . . . . .
H44 H 0.9807 0.8966 0.9392 0.036 Uiso 1 1 calc R . . . .
C18 C 0.3832(5) 0.8317(3) 1.05415(18) 0.0282(9) Uani 1 1 d . . . . .
H18 H 0.4490 0.8603 1.0957 0.034 Uiso 1 1 calc R . . . .
C3 C 0.6694(5) 0.9199(3) 0.50614(18) 0.0281(9) Uani 1 1 d . . . . .
H3A H 0.6798 0.9476 0.4627 0.034 Uiso 1 1 calc R . . . .
C37 C 0.6739(5) 0.6026(3) 0.98632(18) 0.0277(8) Uani 1 1 d . . . . .
H37 H 0.6418 0.5986 1.0308 0.033 Uiso 1 1 calc R . . . .
C2 C 0.6510(5) 0.9882(3) 0.56266(19) 0.0309(9) Uani 1 1 d . . . . .
H2 H 0.6507 1.0629 0.5578 0.037 Uiso 1 1 calc R . . . .
C35 C 0.7707(5) 0.5222(3) 0.8909(2) 0.0341(10) Uani 1 1 d . . . . .
H35 H 0.8042 0.4640 0.8710 0.041 Uiso 1 1 calc R . . . .
C42 C 1.1977(5) 1.1032(3) 0.8590(2) 0.0353(10) Uani 1 1 d . . . . .
H42 H 1.2951 1.1624 0.8648 0.042 Uiso 1 1 calc R . . . .
C21 C 0.2852(5) 0.5290(3) 0.80133(18) 0.0304(9) Uani 1 1 d . . . . .
H21 H 0.3922 0.5628 0.8179 0.036 Uiso 1 1 calc R . . . .
C27 C 0.1493(5) 0.8502(3) 0.6700(2) 0.0311(9) Uani 1 1 d . . . . .
H27 H 0.1551 0.8907 0.7131 0.037 Uiso 1 1 calc R . . . .
C25 C 0.0501(5) 0.5360(3) 0.73511(19) 0.0283(8) Uani 1 1 d . . . . .
H25 H -0.0018 0.5745 0.7074 0.034 Uiso 1 1 calc R . . . .
C15 C 0.1951(5) 0.7392(3) 0.93401(19) 0.0285(9) Uani 1 1 d . . . . .
H15 H 0.1332 0.7049 0.8922 0.034 Uiso 1 1 calc R . . . .
C13 C 0.7465(5) 0.6402(3) 0.37036(18) 0.0319(9) Uani 1 1 d . . . . .
H13 H 0.7641 0.6249 0.3246 0.038 Uiso 1 1 calc R . . . .
C43 C 1.1550(5) 1.0316(3) 0.9112(2) 0.0349(10) Uani 1 1 d . . . . .
H43 H 1.2247 1.0423 0.9514 0.042 Uiso 1 1 calc R . . . .
C28 C 0.0755(5) 0.8787(3) 0.6113(2) 0.0350(10) Uani 1 1 d . . . . .
H28 H 0.0318 0.9378 0.6153 0.042 Uiso 1 1 calc R . . . .
C40 C 0.9504(5) 0.9993(3) 0.79069(19) 0.0309(9) Uani 1 1 d . . . . .
H40 H 0.8823 0.9884 0.7499 0.037 Uiso 1 1 calc R . . . .
C16 C 0.1306(6) 0.7258(4) 0.9960(2) 0.0346(9) Uani 1 1 d . . . . .
H16 H 0.0237 0.6837 0.9964 0.042 Uiso 1 1 calc R . . . .
C17 C 0.2255(5) 0.7754(3) 1.0583(2) 0.0337(9) Uani 1 1 d . . . . .
H17 H 0.1837 0.7705 1.1009 0.040 Uiso 1 1 calc R . . . .
C31 C 0.2030(5) 0.7004(4) 0.59970(19) 0.0363(10) Uani 1 1 d . . . . .
H31 H 0.2453 0.6406 0.5954 0.044 Uiso 1 1 calc R . . . .
C23 C 0.0428(6) 0.3686(3) 0.79339(19) 0.0341(10) Uani 1 1 d . . . . .
H23 H -0.0132 0.2952 0.8044 0.041 Uiso 1 1 calc R . . . .
C24 C -0.0322(5) 0.4263(4) 0.7522(2) 0.0351(10) Uani 1 1 d . . . . .
H24 H -0.1391 0.3917 0.7355 0.042 Uiso 1 1 calc R . . . .
C22 C 0.2011(6) 0.4197(3) 0.81841(18) 0.0345(10) Uani 1 1 d . . . . .
H22 H 0.2516 0.3809 0.8467 0.041 Uiso 1 1 calc R . . . .
C36 C 0.7200(5) 0.5151(3) 0.9567(2) 0.0342(10) Uani 1 1 d . . . . .
H36 H 0.7173 0.4516 0.9806 0.041 Uiso 1 1 calc R . . . .
C41 C 1.0967(6) 1.0872(3) 0.7987(2) 0.0375(10) Uani 1 1 d . . . . .
H41 H 1.1261 1.1350 0.7636 0.045 Uiso 1 1 calc R . . . .
C29 C 0.0673(5) 0.8196(3) 0.5473(2) 0.0333(10) Uani 1 1 d . . . . .
H29 H 0.0208 0.8402 0.5078 0.040 Uiso 1 1 calc R . . . .
C30 C 0.1276(6) 0.7302(4) 0.5416(2) 0.0398(11) Uani 1 1 d . . . . .
H30 H 0.1182 0.6889 0.4984 0.048 Uiso 1 1 calc R . . . .
B1 B 0.4770(7) 0.8266(4) 0.2745(2) 0.0327(11) Uani 1 1 d . . . . .

loop_
_atom_site_aniso_label
_atom_site_aniso_U_11
_atom_site_aniso_U_22
_atom_site_aniso_U_33
_atom_site_aniso_U_23
_atom_site_aniso_U_13
_atom_site_aniso_U_12
Cu1 0.0234(4) 0.0179(3) 0.0163(3) 0.00377(18) -0.0027(2) 0.0033(2)
P2 0.0205(5) 0.0168(4) 0.0169(4) 0.0035(3) -0.0034(3) 0.0011(4)
P1 0.0209(5) 0.0175(4) 0.0189(4) 0.0039(3) -0.0037(3) 0.0033(4)
F1 0.083(2) 0.0332(13) 0.0346(12) 0.0149(10) -0.0070(13) 0.0179(14)
F3 0.071(2) 0.0277(13) 0.0673(17) 0.0227(12) 0.0307(15) 0.0157(14)
F2 0.113(3) 0.0302(13) 0.0448(14) 0.0045(11) 0.0158(16) 0.0290(17)
F4 0.0516(19) 0.0425(15) 0.0674(18) 0.0256(13) -0.0135(15) -0.0015(14)
N5 0.0209(17) 0.0237(15) 0.0200(13) 0.0030(10) -0.0043(12) 0.0045(14)
N2 0.0242(17) 0.0154(13) 0.0177(12) 0.0038(10) -0.0049(11) 0.0007(13)
N1 0.0278(18) 0.0161(13) 0.0208(13) 0.0045(10) -0.0039(12) 0.0061(13)
N6 0.0314(19) 0.0223(14) 0.0198(13) 0.0012(10) -0.0013(12) 0.0080(14)
N4 0.038(2) 0.0272(16) 0.0231(14) 0.0005(11) -0.0030(14) 0.0062(16)
N3 0.036(2) 0.0266(16) 0.0205(14) 0.0061(11) -0.0028(13) 0.0010(15)
C5 0.0173(19) 0.0182(15) 0.0169(14) 0.0045(11) -0.0018(13) -0.0001(15)
C20 0.029(2) 0.0171(16) 0.0189(14) 0.0038(11) 0.0016(14) 0.0047(16)
C4 0.0199(19) 0.0196(16) 0.0211(15) 0.0063(12) -0.0042(13) 0.0010(15)
C6 0.0191(19) 0.0158(15) 0.0167(14) 0.0013(11) -0.0033(13) 0.0029(15)
C39 0.022(2) 0.0171(15) 0.0241(15) 0.0011(12) 0.0006(14) 0.0009(15)
C33 0.0171(19) 0.0166(15) 0.0209(15) 0.0027(12) -0.0060(13) -0.0019(15)
C10 0.027(2) 0.0185(16) 0.0218(15) 0.0073(12) -0.0030(14) 0.0028(16)
C11 0.024(2) 0.0214(17) 0.0188(15) 0.0011(12) -0.0026(14) 0.0000(16)
C7 0.021(2) 0.0180(16) 0.0210(15) 0.0018(12) -0.0036(14) -0.0001(15)
C38 0.024(2) 0.0205(16) 0.0229(15) 0.0028(12) -0.0038(14) 0.0032(16)
C14 0.029(2) 0.0193(16) 0.0222(15) 0.0017(12) -0.0018(14) 0.0100(16)
C26 0.020(2) 0.0232(17) 0.0225(15) 0.0061(12) -0.0026(13) 0.0025(16)
C32 0.024(2) 0.0149(15) 0.0203(14) 0.0033(11) -0.0005(13) -0.0002(15)
C19 0.022(2) 0.0224(16) 0.0215(15) 0.0011(12) -0.0047(14) 0.0075(16)
C9 0.030(2) 0.0149(15) 0.0298(17) 0.0043(13) -0.0057(15) 0.0037(16)
C1 0.030(2) 0.0163(16) 0.0278(16) 0.0059(13) -0.0002(15) 0.0036(16)
C12 0.026(2) 0.0227(17) 0.0179(15) 0.0039(12) -0.0066(14) -0.0020(16)
C34 0.029(2) 0.0283(18) 0.0230(16) 0.0017(13) -0.0045(15) 0.0095(17)
C8 0.030(2) 0.0182(16) 0.0258(16) -0.0005(13) -0.0051(15) 0.0045(16)
C44 0.031(2) 0.0235(18) 0.0299(18) 0.0043(14) -0.0061(16) 0.0038(17)
C18 0.038(3) 0.0245(18) 0.0225(16) 0.0027(13) 0.0033(16) 0.0113(18)
C3 0.035(2) 0.0236(17) 0.0220(15) 0.0122(13) -0.0002(15) 0.0036(18)
C37 0.028(2) 0.0271(18) 0.0265(17) 0.0115(13) 0.0019(15) 0.0053(17)
C2 0.041(3) 0.0191(17) 0.0305(18) 0.0092(13) -0.0053(17) 0.0078(18)
C35 0.041(3) 0.028(2) 0.0357(19) 0.0027(15) -0.0023(18) 0.018(2)
C42 0.024(2) 0.0178(17) 0.055(2) 0.0004(16) -0.0010(19) -0.0047(17)
C21 0.034(2) 0.0238(18) 0.0254(16) 0.0030(13) -0.0107(16) 0.0023(18)
C27 0.033(2) 0.0266(18) 0.0309(18) 0.0041(14) -0.0089(16) 0.0090(18)
C25 0.025(2) 0.0264(18) 0.0327(18) 0.0075(14) 0.0004(15) 0.0070(17)
C15 0.026(2) 0.0263(18) 0.0312(18) 0.0067(14) -0.0020(16) 0.0058(17)
C13 0.037(2) 0.035(2) 0.0187(15) 0.0005(14) 0.0014(15) 0.0046(19)
C43 0.024(2) 0.028(2) 0.044(2) -0.0020(16) -0.0097(18) 0.0015(18)
C28 0.035(3) 0.0234(18) 0.044(2) 0.0087(16) -0.0104(19) 0.0075(19)
C40 0.026(2) 0.0290(19) 0.0292(18) 0.0087(14) 0.0009(16) -0.0033(18)
C16 0.033(2) 0.032(2) 0.040(2) 0.0134(16) 0.0092(18) 0.0098(19)
C17 0.044(3) 0.0290(19) 0.0310(18) 0.0100(14) 0.0109(17) 0.013(2)
C31 0.043(3) 0.042(2) 0.0265(18) 0.0028(16) -0.0073(17) 0.019(2)
C23 0.047(3) 0.0251(18) 0.0281(17) 0.0086(14) 0.0109(17) 0.006(2)
C24 0.029(2) 0.031(2) 0.038(2) 0.0079(16) 0.0013(17) 0.0009(19)
C22 0.052(3) 0.0265(19) 0.0233(16) 0.0094(14) -0.0023(17) 0.010(2)
C36 0.039(3) 0.0217(18) 0.040(2) 0.0125(15) -0.0049(18) 0.0079(19)
C41 0.039(3) 0.027(2) 0.043(2) 0.0100(16) 0.0080(19) 0.002(2)
C29 0.024(2) 0.035(2) 0.0340(19) 0.0167(16) -0.0094(16) 0.0003(18)
C30 0.045(3) 0.055(3) 0.0234(18) 0.0014(17) -0.0056(18) 0.025(2)
B1 0.052(3) 0.0174(18) 0.0260(19) 0.0075(14) -0.0025(19) 0.008(2)

loop_
_atom_type_symbol
_atom_type_description
_atom_type_scat_dispersion_real
_atom_type_scat_dispersion_imag
_atom_type_scat_source
C C 0.0181 0.0091 'International Tables Vol C Tables 4.2.6.8 and 6.1.1.4'
H H 0.0000 0.0000 'International Tables Vol C Tables 4.2.6.8 and 6.1.1.4'
B B 0.0090 0.0039 'International Tables Vol C Tables 4.2.6.8 and 6.1.1.4'
Cu Cu -1.9646 0.5888 'International Tables Vol C Tables 4.2.6.8 and 6.1.1.4'
F F 0.0727 0.0534 'International Tables Vol C Tables 4.2.6.8 and 6.1.1.4'
N N 0.0311 0.0180 'International Tables Vol C Tables 4.2.6.8 and 6.1.1.4'
P P 0.2955 0.4335 'International Tables Vol C Tables 4.2.6.8 and 6.1.1.4'

loop_
_geom_angle_atom_site_label_1
_geom_angle_atom_site_label_2
_geom_angle_atom_site_label_3
_geom_angle
_geom_angle_site_symmetry_1
_geom_angle_site_symmetry_3
_geom_angle_publ_flag
P2 Cu1 P1 102.76(4) . . ?
N2 Cu1 P2 123.94(8) . . ?
N2 Cu1 P1 117.10(9) . . ?
N2 Cu1 N1 81.36(11) . . ?
N1 Cu1 P2 124.38(8) . . ?
N1 Cu1 P1 106.40(9) . . ?
C39 P2 Cu1 121.25(11) . . ?
C39 P2 C33 105.80(16) . . ?
C39 P2 C32 99.64(16) . . ?
C33 P2 Cu1 114.36(10) . . ?
C33 P2 C32 105.30(16) . . ?
C32 P2 Cu1 108.50(11) . . ?
C20 P1 Cu1 116.61(13) . . ?
C20 P1 C26 105.73(16) . . ?
C20 P1 C19 105.09(16) . . ?
C26 P1 Cu1 116.60(13) . . ?
C26 P1 C19 102.66(16) . . ?
C19 P1 Cu1 108.70(13) . . ?
C14 N5 C32 120.3(3) . . ?
C14 N5 C19 118.6(3) . . ?
C32 N5 C19 115.6(3) . . ?
C6 N2 Cu1 112.4(2) . . ?
C10 N2 Cu1 130.2(2) . . ?
C10 N2 C6 117.4(3) . . ?
C5 N1 Cu1 112.5(2) . . ?
C1 N1 Cu1 128.3(3) . . ?
C1 N1 C5 118.8(3) . . ?
C18 N6 C14 117.4(3) . . ?
C13 N4 C11 103.6(3) . . ?
C12 N3 H3 126.9 . . ?
C13 N3 H3 126.9 . . ?
C13 N3 C12 106.2(3) . . ?
N1 C5 C4 121.9(3) . . ?
N1 C5 C6 116.4(3) . . ?
C4 C5 C6 121.6(3) . . ?
C21 C20 P1 117.6(3) . . ?
C25 C20 P1 123.5(3) . . ?
C25 C20 C21 118.9(3) . . ?
C5 C4 C12 115.8(3) . . ?
C3 C4 C5 118.3(3) . . ?
C3 C4 C12 125.9(3) . . ?
N2 C6 C5 117.0(3) . . ?
N2 C6 C7 122.4(3) . . ?
C7 C6 C5 120.6(3) . . ?
C44 C39 P2 123.2(3) . . ?
C44 C39 C40 118.8(3) . . ?
C40 C39 P2 118.0(3) . . ?
C38 C33 P2 123.4(3) . . ?
C34 C33 P2 117.8(3) . . ?
C34 C33 C38 118.6(3) . . ?
N2 C10 H10 118.2 . . ?
N2 C10 C9 123.6(3) . . ?
C9 C10 H10 118.2 . . ?
N4 C11 C7 128.0(3) . . ?
C12 C11 N4 110.8(3) . . ?
C12 C11 C7 121.3(3) . . ?
C6 C7 C11 117.2(3) . . ?
C8 C7 C6 118.3(3) . . ?
C8 C7 C11 124.4(3) . . ?
C33 C38 H38 120.0 . . ?
C37 C38 C33 120.1(4) . . ?
C37 C38 H38 120.0 . . ?
N6 C14 N5 116.4(3) . . ?
N6 C14 C15 121.5(3) . . ?
C15 C14 N5 122.1(3) . . ?
C27 C26 P1 123.8(3) . . ?
C27 C26 C31 119.6(3) . . ?
C31 C26 P1 116.4(3) . . ?
P2 C32 H32A 108.8 . . ?
P2 C32 H32B 108.8 . . ?
N5 C32 P2 113.8(2) . . ?
N5 C32 H32A 108.8 . . ?
N5 C32 H32B 108.8 . . ?
H32A C32 H32B 107.7 . . ?
P1 C19 H19A 109.3 . . ?
P1 C19 H19B 109.3 . . ?
N5 C19 P1 111.8(2) . . ?
N5 C19 H19A 109.3 . . ?
N5 C19 H19B 109.3 . . ?
H19A C19 H19B 107.9 . . ?
C10 C9 H9 120.4 . . ?
C8 C9 C10 119.3(3) . . ?
C8 C9 H9 120.4 . . ?
N1 C1 H1 118.8 . . ?
N1 C1 C2 122.3(3) . . ?
C2 C1 H1 118.8 . . ?
N3 C12 C4 131.3(3) . . ?
N3 C12 C11 105.3(3) . . ?
C11 C12 C4 123.3(3) . . ?
C33 C34 H34 119.7 . . ?
C35 C34 C33 120.6(4) . . ?
C35 C34 H34 119.7 . . ?
C7 C8 H8 120.5 . . ?
C9 C8 C7 119.0(3) . . ?
C9 C8 H8 120.5 . . ?
C39 C44 H44 120.0 . . ?
C43 C44 C39 120.0(4) . . ?
C43 C44 H44 120.0 . . ?
N6 C18 H18 117.5 . . ?
N6 C18 C17 124.9(3) . . ?
C17 C18 H18 117.5 . . ?
C4 C3 H3A 120.5 . . ?
C2 C3 C4 119.1(3) . . ?
C2 C3 H3A 120.5 . . ?
C38 C37 H37 119.6 . . ?
C36 C37 C38 120.9(4) . . ?
C36 C37 H37 119.6 . . ?
C1 C2 H2 120.2 . . ?
C3 C2 C1 119.5(3) . . ?
C3 C2 H2 120.2 . . ?
C34 C35 H35 119.8 . . ?
C34 C35 C36 120.4(4) . . ?
C36 C35 H35 119.8 . . ?
C43 C42 H42 119.8 . . ?
C41 C42 H42 119.8 . . ?
C41 C42 C43 120.4(4) . . ?
C20 C21 H21 119.8 . . ?
C22 C21 C20 120.5(4) . . ?
C22 C21 H21 119.8 . . ?
C26 C27 H27 119.7 . . ?
C26 C27 C28 120.6(4) . . ?
C28 C27 H27 119.7 . . ?
C20 C25 H25 120.0 . . ?
C24 C25 C20 120.0(3) . . ?
C24 C25 H25 120.0 . . ?
C14 C15 H15 120.5 . . ?
C16 C15 C14 119.1(4) . . ?
C16 C15 H15 120.5 . . ?
N4 C13 N3 114.1(3) . . ?
N4 C13 H13 123.0 . . ?
N3 C13 H13 123.0 . . ?
C44 C43 H43 119.8 . . ?
C42 C43 C44 120.5(4) . . ?
C42 C43 H43 119.8 . . ?
C27 C28 H28 120.0 . . ?
C29 C28 C27 120.0(4) . . ?
C29 C28 H28 120.0 . . ?
C39 C40 H40 119.6 . . ?
C41 C40 C39 120.8(3) . . ?
C41 C40 H40 119.6 . . ?
C15 C16 H16 120.1 . . ?
C15 C16 C17 119.9(4) . . ?
C17 C16 H16 120.1 . . ?
C18 C17 C16 116.9(4) . . ?
C18 C17 H17 121.5 . . ?
C16 C17 H17 121.5 . . ?
C26 C31 H31 120.6 . . ?
C30 C31 C26 118.7(4) . . ?
C30 C31 H31 120.6 . . ?
C24 C23 H23 120.0 . . ?
C24 C23 C22 120.0(4) . . ?
C22 C23 H23 120.0 . . ?
C25 C24 H24 119.7 . . ?
C23 C24 C25 120.6(4) . . ?
C23 C24 H24 119.7 . . ?
C21 C22 H22 120.0 . . ?
C23 C22 C21 120.0(4) . . ?
C23 C22 H22 120.0 . . ?
C37 C36 C35 119.5(3) . . ?
C37 C36 H36 120.3 . . ?
C35 C36 H36 120.3 . . ?
C42 C41 C40 119.6(4) . . ?
C42 C41 H41 120.2 . . ?
C40 C41 H41 120.2 . . ?
C28 C29 H29 120.0 . . ?
C30 C29 C28 120.0(3) . . ?
C30 C29 H29 120.0 . . ?
C31 C30 H30 119.5 . . ?
C29 C30 C31 121.0(4) . . ?
C29 C30 H30 119.5 . . ?
F1 B1 F4 107.6(3) . . ?
F3 B1 F1 110.2(4) . . ?
F3 B1 F4 107.3(3) . . ?
F2 B1 F1 112.0(3) . . ?
F2 B1 F3 110.0(4) . . ?
F2 B1 F4 109.6(4) . . ?

loop_
_geom_bond_atom_site_label_1
_geom_bond_atom_site_label_2
_geom_bond_distance
_geom_bond_site_symmetry_2
_geom_bond_publ_flag
Cu1 P2 2.2165(9) . ?
Cu1 P1 2.2449(11) . ?
Cu1 N2 2.049(3) . ?
Cu1 N1 2.055(3) . ?
P2 C39 1.821(4) . ?
P2 C33 1.823(3) . ?
P2 C32 1.855(4) . ?
P1 C20 1.825(4) . ?
P1 C26 1.831(3) . ?
P1 C19 1.860(4) . ?
F1 B1 1.385(4) . ?
F3 B1 1.381(6) . ?
F2 B1 1.366(5) . ?
F4 B1 1.397(5) . ?
N5 C14 1.403(5) . ?
N5 C32 1.448(5) . ?
N5 C19 1.466(4) . ?
N2 C6 1.362(4) . ?
N2 C10 1.336(4) . ?
N1 C5 1.358(4) . ?
N1 C1 1.339(4) . ?
N6 C14 1.348(4) . ?
N6 C18 1.340(5) . ?
N4 C11 1.389(5) . ?
N4 C13 1.306(5) . ?
N3 H3 0.8600 . ?
N3 C12 1.374(4) . ?
N3 C13 1.359(5) . ?
C5 C4 1.411(4) . ?
C5 C6 1.452(4) . ?
C20 C21 1.393(5) . ?
C20 C25 1.392(5) . ?
C4 C12 1.430(5) . ?
C4 C3 1.399(5) . ?
C6 C7 1.409(5) . ?
C39 C44 1.398(5) . ?
C39 C40 1.398(5) . ?
C33 C38 1.397(5) . ?
C33 C34 1.397(5) . ?
C10 H10 0.9300 . ?
C10 C9 1.397(5) . ?
C11 C7 1.431(4) . ?
C11 C12 1.381(5) . ?
C7 C8 1.403(5) . ?
C38 H38 0.9300 . ?
C38 C37 1.391(5) . ?
C14 C15 1.398(6) . ?
C26 C27 1.375(5) . ?
C26 C31 1.406(5) . ?
C32 H32A 0.9700 . ?
C32 H32B 0.9700 . ?
C19 H19A 0.9700 . ?
C19 H19B 0.9700 . ?
C9 H9 0.9300 . ?
C9 C8 1.371(5) . ?
C1 H1 0.9300 . ?
C1 C2 1.395(5) . ?
C34 H34 0.9300 . ?
C34 C35 1.385(5) . ?
C8 H8 0.9300 . ?
C44 H44 0.9300 . ?
C44 C43 1.388(6) . ?
C18 H18 0.9300 . ?
C18 C17 1.368(6) . ?
C3 H3A 0.9300 . ?
C3 C2 1.384(5) . ?
C37 H37 0.9300 . ?
C37 C36 1.375(6) . ?
C2 H2 0.9300 . ?
C35 H35 0.9300 . ?
C35 C36 1.387(6) . ?
C42 H42 0.9300 . ?
C42 C43 1.384(6) . ?
C42 C41 1.377(6) . ?
C21 H21 0.9300 . ?
C21 C22 1.391(5) . ?
C27 H27 0.9300 . ?
C27 C28 1.390(5) . ?
C25 H25 0.9300 . ?
C25 C24 1.391(5) . ?
C15 H15 0.9300 . ?
C15 C16 1.373(6) . ?
C13 H13 0.9300 . ?
C43 H43 0.9300 . ?
C28 H28 0.9300 . ?
C28 C29 1.374(6) . ?
C40 H40 0.9300 . ?
C40 C41 1.391(6) . ?
C16 H16 0.9300 . ?
C16 C17 1.393(6) . ?
C17 H17 0.9300 . ?
C31 H31 0.9300 . ?
C31 C30 1.395(5) . ?
C23 H23 0.9300 . ?
C23 C24 1.374(6) . ?
C23 C22 1.379(6) . ?
C24 H24 0.9300 . ?
C22 H22 0.9300 . ?
C36 H36 0.9300 . ?
C41 H41 0.9300 . ?
C29 H29 0.9300 . ?
C29 C30 1.371(6) . ?
C30 H30 0.9300 . ?
